data_4328060
loop_
_publ_author_name
'Diane A. Dickie'
'Kevin B. Gislason'
'Richard A. Kemp'

_publ_contact_author_address
;Advanced Materials Laboratory
Sandia National Laboratories
1001 University Blvd SE
Albuquerque, NM, 87106
USA
;
_publ_contact_author_email rakemp@unm.edu
_publ_contact_author_name 'Kemp, Richard A.'
_publ_contact_author_phone 1-505-272-7609
_publ_section_title
;
 Formation of Phosphino-Substituted Isocyanate by Reaction of CO2 with
 Group 2 Complexes Based on the (Me3Si)(i-Pr2P)NH Ligand
;
_journal_name_full 'Inorganic Chemistry'
_journal_page_first 1162
_journal_page_last 1169
_journal_paper_doi 10.1021/ic202399z
_journal_volume 51
_journal_year 2012
_chemical_formula_sum 'C31 H78 Mg2 N3 P3 Si3'
_chemical_formula_weight 718.76
_space_group_IT_number 19
_symmetry_cell_setting orthorhombic
_symmetry_space_group_name_Hall 'P 2ac 2ab'
_symmetry_space_group_name_H-M 'P 21 21 21'
_atom_sites_solution_hydrogens geom
_atom_sites_solution_primary direct
_atom_sites_solution_secondary difmap
_audit_creation_method SHELXL-97
_cell_angle_alpha 90.00
_cell_angle_beta 90.00
_cell_angle_gamma 90.00
_cell_formula_units_Z 4
_cell_length_a 11.8848(5)
_cell_length_b 18.5826(9)
_cell_length_c 20.5032(9)
_cell_measurement_reflns_used 9293
_cell_measurement_temperature 173(2)
_cell_measurement_theta_max 26.65
_cell_measurement_theta_min 2.26
_cell_volume 4528.1(4)
_computing_cell_refinement 'Bruker SAINT'
_computing_data_collection 'Bruker APEX2'
_computing_data_reduction 'Bruker SAINT'
_computing_molecular_graphics 'Bruker SHELXTL'
_computing_publication_material 'Bruker SHELXTL'
_computing_structure_refinement 'SHELXL-97 (Sheldrick, 2008)'
_computing_structure_solution 'SHELXS-97 (Sheldrick, 2008)'
_diffrn_ambient_temperature 173(2)
_diffrn_measured_fraction_theta_full 0.998
_diffrn_measured_fraction_theta_max 0.998
_diffrn_measurement_device_type 'Bruker APEX-II CCD'
_diffrn_measurement_method '\f and \w scans'
_diffrn_radiation_monochromator graphite
_diffrn_radiation_source 'fine-focus sealed tube'
_diffrn_radiation_type MoK\a
_diffrn_radiation_wavelength 0.71073
_diffrn_reflns_av_R_equivalents 0.0488
_diffrn_reflns_av_sigmaI/netI 0.0283
_diffrn_reflns_limit_h_max 15
_diffrn_reflns_limit_h_min -15
_diffrn_reflns_limit_k_max 24
_diffrn_reflns_limit_k_min -24
_diffrn_reflns_limit_l_max 27
_diffrn_reflns_limit_l_min -27
_diffrn_reflns_number 105886
_diffrn_reflns_theta_full 28.30
_diffrn_reflns_theta_max 28.30
_diffrn_reflns_theta_min 2.26
_exptl_absorpt_coefficient_mu 0.261
_exptl_absorpt_correction_T_max 0.9254
_exptl_absorpt_correction_T_min 0.8745
_exptl_absorpt_correction_type numerical
_exptl_absorpt_process_details 'Bruker, SADABS'
_exptl_crystal_colour colourless
_exptl_crystal_density_diffrn 1.054
_exptl_crystal_description chip
_exptl_crystal_F_000 1584
_exptl_crystal_size_max 0.53
_exptl_crystal_size_mid 0.32
_exptl_crystal_size_min 0.30
_refine_diff_density_max 0.700
_refine_diff_density_min -0.393
_refine_diff_density_rms 0.049
_refine_ls_abs_structure_details 'Flack H D (1983), Acta Cryst. A39, 876-881'
_refine_ls_abs_structure_Flack -0.01(7)
_refine_ls_extinction_method none
_refine_ls_goodness_of_fit_ref 1.021
_refine_ls_hydrogen_treatment constr
_refine_ls_matrix_type full
_refine_ls_number_parameters 400
_refine_ls_number_reflns 11234
_refine_ls_number_restraints 0
_refine_ls_restrained_S_all 1.021
_refine_ls_R_factor_all 0.0437
_refine_ls_R_factor_gt 0.0347
_refine_ls_shift/su_max 0.001
_refine_ls_shift/su_mean 0.000
_refine_ls_structure_factor_coef Fsqd
_refine_ls_weighting_details 'calc w=1/[\s^2^(Fo^2^)+(0.0465P)^2^+1.2751P] where P=(Fo^2^+2Fc^2^)/3'
_refine_ls_weighting_scheme calc
_refine_ls_wR_factor_gt 0.0844
_refine_ls_wR_factor_ref 0.0900
_reflns_number_gt 9946
_reflns_number_total 11234
_reflns_threshold_expression >2sigma(I)
_cod_data_source_file ic202399z_si_004.cif
_cod_data_source_block rkdd123_0m
_cod_depositor_comments
;
The following automatic conversions were performed:

data name '_iucr_refine_instruction_details' was replaced with
'_iucr_refine_instructions_details' as specified in the replacement
file 'data/replacement-values/replacement_tags.lst'.

Automatic conversion script
Id: cif_correct_tags 9268 2022-04-12 08:56:07Z antanas 
;
_cod_database_code 4328060

loop_
_symmetry_equiv_pos_as_xyz
'x, y, z'
'-x+1/2, -y, z+1/2'
'-x, y+1/2, -z+1/2'
'x+1/2, -y+1/2, -z'

loop_
_atom_site_label
_atom_site_type_symbol
_atom_site_fract_x
_atom_site_fract_y
_atom_site_fract_z
_atom_site_U_iso_or_equiv
_atom_site_adp_type
_atom_site_occupancy
_atom_site_symmetry_multiplicity
_atom_site_calc_flag
_atom_site_refinement_flags
Mg1 Mg 0.98128(5) 0.46020(3) 0.91428(3) 0.02125(12) Uani 1 1 d .
Mg2 Mg 0.81732(5) 0.59023(3) 0.86292(3) 0.02668(13) Uani 1 1 d .
N1 N 0.83332(12) 0.40620(8) 0.92064(7) 0.0244(3) Uani 1 1 d .
N2 N 1.01429(14) 0.53574(9) 0.98376(8) 0.0287(3) Uani 1 1 d .
N3 N 1.05460(13) 0.47209(8) 0.82522(7) 0.0232(3) Uani 1 1 d .
P1 P 0.73875(4) 0.45421(3) 0.87982(2) 0.02467(10) Uani 1 1 d .
P2 P 0.91681(4) 0.59918(3) 0.98080(2) 0.02870(11) Uani 1 1 d .
P3 P 1.01288(4) 0.55251(2) 0.80030(2) 0.02466(10) Uani 1 1 d .
Si1 Si 0.82517(5) 0.32695(3) 0.96323(3) 0.03025(12) Uani 1 1 d .
Si2 Si 1.12990(5) 0.52178(4) 1.03265(3) 0.04187(15) Uani 1 1 d .
Si3 Si 1.13642(5) 0.40682(3) 0.78943(3) 0.03021(12) Uani 1 1 d .
C1 C 0.60450(16) 0.45657(13) 0.92813(11) 0.0376(5) Uani 1 1 d .
H1A H 0.6281 0.4559 0.9749 0.045 Uiso 1 1 calc R
C2 C 0.5394(2) 0.52668(15) 0.91922(15) 0.0564(7) Uani 1 1 d .
H2A H 0.4781 0.5289 0.9511 0.085 Uiso 1 1 calc R
H2B H 0.5081 0.5285 0.8750 0.085 Uiso 1 1 calc R
H2C H 0.5902 0.5676 0.9258 0.085 Uiso 1 1 calc R
C3 C 0.52686(19) 0.39141(14) 0.91971(13) 0.0486(6) Uani 1 1 d .
H3A H 0.4685 0.3923 0.9535 0.073 Uiso 1 1 calc R
H3B H 0.5709 0.3471 0.9237 0.073 Uiso 1 1 calc R
H3C H 0.4915 0.3932 0.8766 0.073 Uiso 1 1 calc R
C4 C 0.69563(17) 0.40354(11) 0.80585(10) 0.0321(4) Uani 1 1 d .
H4A H 0.6543 0.3595 0.8204 0.039 Uiso 1 1 calc R
C5 C 0.7983(2) 0.37943(13) 0.76718(11) 0.0395(5) Uani 1 1 d .
H5A H 0.7741 0.3501 0.7300 0.059 Uiso 1 1 calc R
H5B H 0.8478 0.3509 0.7954 0.059 Uiso 1 1 calc R
H5C H 0.8391 0.4218 0.7513 0.059 Uiso 1 1 calc R
C6 C 0.6166(2) 0.44735(16) 0.76293(12) 0.0499(6) Uani 1 1 d .
H6A H 0.5974 0.4195 0.7239 0.075 Uiso 1 1 calc R
H6B H 0.6538 0.4922 0.7500 0.075 Uiso 1 1 calc R
H6C H 0.5479 0.4586 0.7873 0.075 Uiso 1 1 calc R
C7 C 0.7926(3) 0.24673(12) 0.91137(13) 0.0564(7) Uani 1 1 d .
H7A H 0.7957 0.2031 0.9382 0.085 Uiso 1 1 calc R
H7B H 0.8481 0.2432 0.8761 0.085 Uiso 1 1 calc R
H7C H 0.7172 0.2519 0.8927 0.085 Uiso 1 1 calc R
C8 C 0.9663(2) 0.31188(16) 1.00191(13) 0.0543(7) Uani 1 1 d .
H8A H 0.9632 0.2690 1.0297 0.082 Uiso 1 1 calc R
H8B H 0.9864 0.3538 1.0284 0.082 Uiso 1 1 calc R
H8C H 1.0230 0.3049 0.9678 0.082 Uiso 1 1 calc R
C9 C 0.7270(2) 0.32614(13) 1.03444(12) 0.0456(6) Uani 1 1 d .
H9A H 0.7333 0.2800 1.0573 0.068 Uiso 1 1 calc R
H9B H 0.6496 0.3326 1.0190 0.068 Uiso 1 1 calc R
H9C H 0.7466 0.3654 1.0643 0.068 Uiso 1 1 calc R
C11 C 0.9858(2) 0.69015(12) 0.98608(12) 0.0441(5) Uani 1 1 d .
H11A H 1.0619 0.6845 0.9660 0.053 Uiso 1 1 calc R
C12 C 1.0059(3) 0.72047(16) 1.05443(15) 0.0654(8) Uani 1 1 d .
H12A H 1.0532 0.7635 1.0514 0.098 Uiso 1 1 calc R
H12B H 1.0438 0.6842 1.0813 0.098 Uiso 1 1 calc R
H12C H 0.9336 0.7331 1.0744 0.098 Uiso 1 1 calc R
C13 C 0.9243(3) 0.74560(13) 0.94460(16) 0.0637(8) Uani 1 1 d .
H13A H 0.9651 0.7914 0.9461 0.096 Uiso 1 1 calc R
H13B H 0.8481 0.7525 0.9616 0.096 Uiso 1 1 calc R
H13C H 0.9203 0.7286 0.8994 0.096 Uiso 1 1 calc R
C14 C 0.8317(2) 0.59706(14) 1.05711(10) 0.0412(5) Uani 1 1 d .
H14A H 0.8806 0.6140 1.0937 0.049 Uiso 1 1 calc R
C15 C 0.7313(3) 0.64820(18) 1.05224(15) 0.0668(8) Uani 1 1 d .
H15A H 0.6853 0.6441 1.0917 0.100 Uiso 1 1 calc R
H15B H 0.6859 0.6355 1.0141 0.100 Uiso 1 1 calc R
H15C H 0.7585 0.6978 1.0478 0.100 Uiso 1 1 calc R
C16 C 0.7936(2) 0.52079(15) 1.07290(12) 0.0509(6) Uani 1 1 d .
H16A H 0.7507 0.5209 1.1137 0.076 Uiso 1 1 calc R
H16B H 0.8597 0.4896 1.0777 0.076 Uiso 1 1 calc R
H16C H 0.7460 0.5027 1.0375 0.076 Uiso 1 1 calc R
C17 C 1.0919(3) 0.4964(2) 1.11829(13) 0.0864(13) Uani 1 1 d .
H17A H 1.0655 0.5391 1.1417 0.130 Uiso 1 1 calc R
H17B H 1.1583 0.4768 1.1404 0.130 Uiso 1 1 calc R
H17C H 1.0322 0.4601 1.1175 0.130 Uiso 1 1 calc R
C18 C 1.2352(2) 0.59691(19) 1.0374(2) 0.0828(11) Uani 1 1 d .
H18A H 1.3020 0.5804 1.0611 0.124 Uiso 1 1 calc R
H18B H 1.2018 0.6379 1.0604 0.124 Uiso 1 1 calc R
H18C H 1.2568 0.6116 0.9932 0.124 Uiso 1 1 calc R
C19 C 1.2098(2) 0.44486(15) 0.99628(13) 0.0486(6) Uani 1 1 d .
H19A H 1.2781 0.4361 1.0219 0.073 Uiso 1 1 calc R
H19B H 1.2306 0.4566 0.9513 0.073 Uiso 1 1 calc R
H19C H 1.1627 0.4016 0.9967 0.073 Uiso 1 1 calc R
C21 C 0.9801(2) 0.54867(12) 0.71116(10) 0.0400(5) Uani 1 1 d .
H21A H 0.9501 0.4992 0.7032 0.048 Uiso 1 1 calc R
C22 C 0.8838(3) 0.59990(18) 0.69391(14) 0.0707(9) Uani 1 1 d .
H22A H 0.8626 0.5931 0.6481 0.106 Uiso 1 1 calc R
H22B H 0.9082 0.6497 0.7007 0.106 Uiso 1 1 calc R
H22C H 0.8189 0.5897 0.7219 0.106 Uiso 1 1 calc R
C23 C 1.0770(3) 0.55796(16) 0.66308(13) 0.0665(9) Uani 1 1 d .
H23A H 1.0519 0.5443 0.6193 0.100 Uiso 1 1 calc R
H23B H 1.1400 0.5271 0.6762 0.100 Uiso 1 1 calc R
H23C H 1.1013 0.6083 0.6629 0.100 Uiso 1 1 calc R
C24 C 1.1357(2) 0.61409(13) 0.80090(18) 0.0594(8) Uani 1 1 d .
H24A H 1.1829 0.5993 0.7628 0.071 Uiso 1 1 calc R
C25 C 1.0993(3) 0.69205(13) 0.78655(19) 0.0733(10) Uani 1 1 d .
H25A H 1.1661 0.7228 0.7835 0.110 Uiso 1 1 calc R
H25B H 1.0506 0.7093 0.8218 0.110 Uiso 1 1 calc R
H25C H 1.0581 0.6936 0.7452 0.110 Uiso 1 1 calc R
C26 C 1.2089(3) 0.60836(18) 0.8575(2) 0.0792(10) Uani 1 1 d .
H26A H 1.2747 0.6394 0.8515 0.119 Uiso 1 1 calc R
H26B H 1.2335 0.5583 0.8627 0.119 Uiso 1 1 calc R
H26C H 1.1677 0.6235 0.8966 0.119 Uiso 1 1 calc R
C27 C 1.0889(2) 0.37355(13) 0.70748(11) 0.0454(5) Uani 1 1 d .
H27A H 1.0875 0.4137 0.6765 0.068 Uiso 1 1 calc R
H27B H 1.0133 0.3530 0.7113 0.068 Uiso 1 1 calc R
H27C H 1.1411 0.3366 0.6918 0.068 Uiso 1 1 calc R
C28 C 1.1310(3) 0.32553(13) 0.84336(13) 0.0542(7) Uani 1 1 d .
H28A H 1.1551 0.3387 0.8875 0.081 Uiso 1 1 calc R
H28B H 1.1812 0.2883 0.8260 0.081 Uiso 1 1 calc R
H28C H 1.0538 0.3070 0.8448 0.081 Uiso 1 1 calc R
C29 C 1.2877(2) 0.43310(17) 0.78154(14) 0.0561(7) Uani 1 1 d .
H29A H 1.2939 0.4756 0.7534 0.084 Uiso 1 1 calc R
H29B H 1.3303 0.3932 0.7623 0.084 Uiso 1 1 calc R
H29C H 1.3183 0.4443 0.8248 0.084 Uiso 1 1 calc R
C30 C 0.7168(2) 0.67617(13) 0.82670(12) 0.0422(5) Uani 1 1 d .
H30A H 0.6883 0.7029 0.8650 0.051 Uiso 1 1 calc R
H30B H 0.7679 0.7092 0.8030 0.051 Uiso 1 1 calc R
C31 C 0.6173(2) 0.66227(15) 0.78260(17) 0.0606(8) Uani 1 1 d .
H31A H 0.6446 0.6350 0.7443 0.073 Uiso 1 1 calc R
H31B H 0.5643 0.6306 0.8063 0.073 Uiso 1 1 calc R
C32 C 0.5525(3) 0.72568(19) 0.7581(2) 0.0872(12) Uani 1 1 d .
H32A H 0.6043 0.7573 0.7335 0.105 Uiso 1 1 calc R
H32B H 0.5244 0.7533 0.7960 0.105 Uiso 1 1 calc R
C33 C 0.4545(4) 0.7071(2) 0.7151(3) 0.1162(18) Uani 1 1 d .
H33A H 0.4085 0.7501 0.7078 0.174 Uiso 1 1 calc R
H33B H 0.4087 0.6699 0.7362 0.174 Uiso 1 1 calc R
H33C H 0.4822 0.6890 0.6731 0.174 Uiso 1 1 calc R

loop_
_atom_site_aniso_label
_atom_site_aniso_U_11
_atom_site_aniso_U_22
_atom_site_aniso_U_33
_atom_site_aniso_U_23
_atom_site_aniso_U_13
_atom_site_aniso_U_12
Mg1 0.0220(3) 0.0211(3) 0.0207(3) 0.0022(2) 0.0002(2) 0.0012(2)
Mg2 0.0280(3) 0.0230(3) 0.0291(3) 0.0030(3) -0.0018(2) 0.0065(3)
N1 0.0233(7) 0.0249(7) 0.0251(7) 0.0012(6) 0.0026(6) -0.0004(6)
N2 0.0313(8) 0.0287(8) 0.0260(8) -0.0024(6) -0.0041(6) 0.0004(7)
N3 0.0263(7) 0.0210(7) 0.0223(7) 0.0031(6) 0.0031(6) 0.0011(6)
P1 0.0225(2) 0.0239(2) 0.0276(2) 0.00007(19) 0.00084(17) -0.00188(18)
P2 0.0329(2) 0.0277(2) 0.0255(2) -0.0040(2) -0.00183(19) 0.0018(2)
P3 0.0267(2) 0.0212(2) 0.0261(2) 0.00409(18) 0.00181(18) 0.00033(18)
Si1 0.0374(3) 0.0240(2) 0.0293(3) 0.0049(2) 0.0065(2) -0.0009(2)
Si2 0.0354(3) 0.0532(4) 0.0371(3) -0.0078(3) -0.0124(3) 0.0042(3)
Si3 0.0344(3) 0.0281(3) 0.0281(3) 0.0044(2) 0.0081(2) 0.0085(2)
C1 0.0262(9) 0.0439(12) 0.0428(12) 0.0007(10) 0.0071(8) 0.0012(9)
C2 0.0379(12) 0.0532(15) 0.0783(19) 0.0010(14) 0.0162(13) 0.0127(11)
C3 0.0274(10) 0.0605(16) 0.0577(15) 0.0088(13) 0.0068(10) -0.0088(10)
C4 0.0324(9) 0.0327(10) 0.0312(10) 0.0004(8) -0.0035(8) -0.0081(8)
C5 0.0464(12) 0.0394(12) 0.0327(11) -0.0064(9) -0.0008(9) -0.0016(10)
C6 0.0453(13) 0.0642(16) 0.0403(13) 0.0008(12) -0.0143(10) 0.0032(12)
C7 0.093(2) 0.0273(11) 0.0485(14) 0.0006(10) 0.0086(14) -0.0098(12)
C8 0.0517(14) 0.0620(17) 0.0493(15) 0.0202(13) 0.0019(12) 0.0116(13)
C9 0.0541(14) 0.0439(13) 0.0389(12) 0.0119(11) 0.0157(11) -0.0060(11)
C11 0.0540(13) 0.0293(10) 0.0490(13) -0.0099(10) -0.0047(11) -0.0048(10)
C12 0.083(2) 0.0500(15) 0.0636(18) -0.0217(14) -0.0136(16) -0.0116(15)
C13 0.086(2) 0.0286(12) 0.077(2) 0.0019(12) -0.0095(17) -0.0038(13)
C14 0.0441(12) 0.0507(13) 0.0289(10) -0.0080(10) 0.0019(9) 0.0045(11)
C15 0.0602(17) 0.086(2) 0.0540(17) -0.0052(15) 0.0156(14) 0.0281(16)
C16 0.0524(14) 0.0674(17) 0.0329(12) -0.0016(11) 0.0059(10) -0.0103(13)
C17 0.0685(19) 0.159(4) 0.0318(13) -0.0008(18) -0.0169(14) 0.037(2)
C18 0.0471(15) 0.075(2) 0.126(3) -0.026(2) -0.0348(19) -0.0083(15)
C19 0.0416(12) 0.0548(15) 0.0495(14) 0.0051(12) -0.0032(10) 0.0119(11)
C21 0.0562(13) 0.0358(11) 0.0280(10) 0.0076(9) 0.0038(9) 0.0079(10)
C22 0.097(2) 0.076(2) 0.0390(14) 0.0030(14) -0.0212(15) 0.0412(19)
C23 0.102(2) 0.0538(16) 0.0439(14) 0.0096(13) 0.0363(16) 0.0020(16)
C24 0.0528(14) 0.0327(12) 0.093(2) 0.0172(13) -0.0160(15) -0.0141(11)
C25 0.082(2) 0.0268(12) 0.111(3) 0.0160(15) -0.016(2) -0.0127(13)
C26 0.0626(19) 0.0599(19) 0.115(3) 0.0049(19) -0.0279(19) -0.0205(15)
C27 0.0596(14) 0.0390(12) 0.0375(12) -0.0070(10) 0.0109(11) 0.0103(11)
C28 0.0828(19) 0.0361(12) 0.0438(13) 0.0119(11) 0.0148(13) 0.0184(13)
C29 0.0345(12) 0.0757(19) 0.0580(16) 0.0025(14) 0.0114(11) 0.0133(12)
C30 0.0442(12) 0.0356(11) 0.0466(13) 0.0066(10) -0.0021(10) 0.0153(10)
C31 0.0483(15) 0.0507(15) 0.083(2) 0.0197(15) -0.0147(14) 0.0106(12)
C32 0.106(3) 0.064(2) 0.091(3) 0.0001(18) -0.046(2) 0.037(2)
C33 0.106(3) 0.099(3) 0.144(4) 0.012(3) -0.072(3) 0.032(3)

loop_
_atom_type_symbol
_atom_type_description
_atom_type_scat_dispersion_real
_atom_type_scat_dispersion_imag
_atom_type_scat_source
C C 0.0033 0.0016 'International Tables Vol C Tables 4.2.6.8 and 6.1.1.4'
H H 0.0000 0.0000 'International Tables Vol C Tables 4.2.6.8 and 6.1.1.4'
N N 0.0061 0.0033 'International Tables Vol C Tables 4.2.6.8 and 6.1.1.4'
Mg Mg 0.0486 0.0363 'International Tables Vol C Tables 4.2.6.8 and 6.1.1.4'
Si Si 0.0817 0.0704 'International Tables Vol C Tables 4.2.6.8 and 6.1.1.4'
P P 0.1023 0.0942 'International Tables Vol C Tables 4.2.6.8 and 6.1.1.4'

loop_
_geom_angle_atom_site_label_1
_geom_angle_atom_site_label_2
_geom_angle_atom_site_label_3
_geom_angle
N1 Mg1 N3 118.84(7)
N1 Mg1 N2 117.55(7)
N3 Mg1 N2 118.03(7)
N1 Mg1 P3 116.94(5)
N3 Mg1 P3 33.29(4)
N2 Mg1 P3 97.47(5)
N1 Mg1 P1 32.38(5)
N3 Mg1 P1 101.90(5)
N2 Mg1 P1 112.27(5)
P3 Mg1 P1 87.51(2)
N1 Mg1 P2 100.03(5)
N3 Mg1 P2 114.90(5)
N2 Mg1 P2 31.13(5)
P3 Mg1 P2 83.79(2)
P1 Mg1 P2 83.87(2)
N1 Mg1 Si2 127.17(5)
N3 Mg1 Si2 113.81(5)
N2 Mg1 Si2 28.45(5)
P3 Mg1 Si2 108.92(2)
P1 Mg1 Si2 136.62(2)
P2 Mg1 Si2 59.579(19)
N1 Mg1 Si1 27.04(5)
N3 Mg1 Si1 127.13(5)
N2 Mg1 Si1 114.73(5)
P3 Mg1 Si1 140.06(2)
P1 Mg1 Si1 59.420(18)
P2 Mg1 Si1 111.53(2)
Si2 Mg1 Si1 110.59(2)
N1 Mg1 Mg2 82.53(5)
N3 Mg1 Mg2 83.47(5)
N2 Mg1 Mg2 80.29(5)
P3 Mg1 Mg2 52.193(17)
P1 Mg1 Mg2 51.265(18)
P2 Mg1 Mg2 50.485(17)
Si2 Mg1 Mg2 107.88(2)
Si1 Mg1 Mg2 108.74(2)
C30 Mg2 P2 120.85(7)
C30 Mg2 P1 123.35(8)
P2 Mg2 P1 95.38(2)
C30 Mg2 P3 120.22(7)
P2 Mg2 P3 93.65(2)
P1 Mg2 P3 96.49(2)
C30 Mg2 Mg1 177.40(8)
P2 Mg2 Mg1 59.782(19)
P1 Mg2 Mg1 58.502(19)
P3 Mg2 Mg1 57.242(18)
P1 N1 Si1 132.81(10)
P1 N1 Mg1 106.76(8)
Si1 N1 Mg1 120.43(8)
P2 N2 Si2 133.50(10)
P2 N2 Mg1 109.29(8)
Si2 N2 Mg1 117.20(9)
P3 N3 Si3 132.43(9)
P3 N3 Mg1 104.27(8)
Si3 N3 Mg1 123.27(8)
N1 P1 C4 109.02(9)
N1 P1 C1 108.76(9)
C4 P1 C1 102.01(10)
N1 P1 Mg2 109.35(6)
C4 P1 Mg2 117.54(7)
C1 P1 Mg2 109.72(8)
N1 P1 Mg1 40.85(5)
C4 P1 Mg1 118.76(7)
C1 P1 Mg1 134.27(7)
Mg2 P1 Mg1 70.23(2)
N2 P2 C14 109.53(10)
N2 P2 C11 109.44(10)
C14 P2 C11 101.96(11)
N2 P2 Mg2 107.23(6)
C14 P2 Mg2 120.88(8)
C11 P2 Mg2 107.34(8)
N2 P2 Mg1 39.58(6)
C14 P2 Mg1 119.93(8)
C11 P2 Mg1 133.13(8)
Mg2 P2 Mg1 69.73(2)
N3 P3 C24 108.61(10)
N3 P3 C21 109.24(9)
C24 P3 C21 101.19(14)
N3 P3 Mg2 109.86(6)
C24 P3 Mg2 120.36(11)
C21 P3 Mg2 106.88(8)
N3 P3 Mg1 42.44(5)
C24 P3 Mg1 117.25(10)
C21 P3 Mg1 137.06(8)
Mg2 P3 Mg1 70.57(2)
N1 Si1 C9 116.11(9)
N1 Si1 C7 113.98(10)
C9 Si1 C7 107.96(12)
N1 Si1 C8 107.04(10)
C9 Si1 C8 103.10(12)
C7 Si1 C8 107.81(14)
N1 Si1 Mg1 32.54(5)
C9 Si1 Mg1 127.11(8)
C7 Si1 Mg1 123.29(9)
C8 Si1 Mg1 74.59(9)
N2 Si2 C19 106.77(10)
N2 Si2 C17 113.05(12)
C19 Si2 C17 107.68(15)
N2 Si2 C18 116.78(13)
C19 Si2 C18 104.50(14)
C17 Si2 C18 107.38(19)
N2 Si2 Mg1 34.35(6)
C19 Si2 Mg1 72.91(8)
C17 Si2 Mg1 119.09(13)
C18 Si2 Mg1 132.12(13)
N3 Si3 C29 113.36(11)
N3 Si3 C28 107.31(10)
C29 Si3 C28 107.15(14)
N3 Si3 C27 116.38(10)
C29 Si3 C27 107.32(12)
C28 Si3 C27 104.62(12)
C2 C1 C3 110.84(19)
C2 C1 P1 112.80(17)
C3 C1 P1 115.70(16)
C6 C4 C5 110.52(19)
C6 C4 P1 111.78(16)
C5 C4 P1 110.68(14)
C13 C11 C12 109.7(2)
C13 C11 P2 111.51(18)
C12 C11 P2 116.85(19)
C16 C14 C15 111.2(2)
C16 C14 P2 111.06(16)
C15 C14 P2 110.83(17)
C23 C21 C22 110.2(2)
C23 C21 P3 118.0(2)
C22 C21 P3 110.98(17)
C26 C24 C25 112.9(3)
C26 C24 P3 115.5(2)
C25 C24 P3 111.0(2)
C31 C30 Mg2 121.32(17)
C32 C31 C30 118.0(3)
C31 C32 C33 114.5(3)

loop_
_geom_bond_atom_site_label_1
_geom_bond_atom_site_label_2
_geom_bond_distance
Mg1 N1 2.0289(16)
Mg1 N3 2.0354(16)
Mg1 N2 2.0381(17)
Mg1 P3 2.9231(7)
Mg1 P1 2.9699(7)
Mg1 P2 3.0194(8)
Mg1 Si2 3.2124(8)
Mg1 Si1 3.2528(8)
Mg1 Mg2 3.2778(8)
Mg2 C30 2.128(2)
Mg2 P2 2.6956(8)
Mg2 P1 2.7170(8)
Mg2 P3 2.7462(8)
N1 P1 1.6612(16)
N1 Si1 1.7148(16)
N2 P2 1.6540(17)
N2 Si2 1.7205(17)
N3 P3 1.6554(15)
N3 Si3 1.7191(16)
P1 C4 1.857(2)
P1 C1 1.878(2)
P2 C14 1.864(2)
P2 C11 1.882(2)
P3 C24 1.855(3)
P3 C21 1.870(2)
Si1 C9 1.869(2)
Si1 C7 1.871(3)
Si1 C8 1.876(3)
Si2 C19 1.871(3)
Si2 C17 1.873(3)
Si2 C18 1.877(3)
Si3 C29 1.870(3)
Si3 C28 1.873(2)
Si3 C27 1.877(2)
C1 C2 1.526(3)
C1 C3 1.532(3)
C4 C6 1.523(3)
C4 C5 1.523(3)
C11 C13 1.523(4)
C11 C12 1.529(4)
C14 C16 1.522(4)
C14 C15 1.528(4)
C21 C23 1.525(3)
C21 C22 1.530(3)
C24 C26 1.455(4)
C24 C25 1.540(4)
C30 C31 1.511(4)
C31 C32 1.494(4)
C32 C33 1.502(5)

loop_
_geom_torsion_atom_site_label_1
_geom_torsion_atom_site_label_2
_geom_torsion_atom_site_label_3
_geom_torsion_atom_site_label_4
_geom_torsion
N1 Mg1 Mg2 P2 109.62(5)
N3 Mg1 Mg2 P2 -130.07(5)
N2 Mg1 Mg2 P2 -10.10(5)
P3 Mg1 Mg2 P2 -117.54(3)
P1 Mg1 Mg2 P2 118.96(3)
Si2 Mg1 Mg2 P2 -17.11(2)
Si1 Mg1 Mg2 P2 102.86(3)
N1 Mg1 Mg2 P1 -9.34(5)
N3 Mg1 Mg2 P1 110.97(5)
N2 Mg1 Mg2 P1 -129.06(5)
P3 Mg1 Mg2 P1 123.50(3)
P2 Mg1 Mg2 P1 -118.96(3)
Si2 Mg1 Mg2 P1 -136.07(3)
Si1 Mg1 Mg2 P1 -16.10(2)
N1 Mg1 Mg2 P3 -132.84(5)
N3 Mg1 Mg2 P3 -12.53(5)
N2 Mg1 Mg2 P3 107.44(5)
P1 Mg1 Mg2 P3 -123.50(3)
P2 Mg1 Mg2 P3 117.54(3)
Si2 Mg1 Mg2 P3 100.43(3)
Si1 Mg1 Mg2 P3 -139.60(3)
N3 Mg1 N1 P1 -64.61(10)
N2 Mg1 N1 P1 88.59(9)
P3 Mg1 N1 P1 -26.85(9)
P2 Mg1 N1 P1 61.24(8)
Si2 Mg1 N1 P1 120.49(7)
Si1 Mg1 N1 P1 179.49(15)
Mg2 Mg1 N1 P1 13.68(7)
N3 Mg1 N1 Si1 115.90(9)
N2 Mg1 N1 Si1 -90.90(11)
P3 Mg1 N1 Si1 153.66(7)
P1 Mg1 N1 Si1 -179.49(15)
P2 Mg1 N1 Si1 -118.25(8)
Si2 Mg1 N1 Si1 -59.00(11)
Mg2 Mg1 N1 Si1 -165.81(9)
N1 Mg1 N2 P2 -61.05(11)
N3 Mg1 N2 P2 92.36(10)
P3 Mg1 N2 P2 64.66(8)
P1 Mg1 N2 P2 -25.70(10)
Si2 Mg1 N2 P2 -178.93(17)
Si1 Mg1 N2 P2 -91.08(8)
Mg2 Mg1 N2 P2 15.18(7)
N1 Mg1 N2 Si2 117.88(10)
N3 Mg1 N2 Si2 -88.71(11)
P3 Mg1 N2 Si2 -116.41(9)
P1 Mg1 N2 Si2 153.23(8)
P2 Mg1 N2 Si2 178.93(17)
Si1 Mg1 N2 Si2 87.85(10)
Mg2 Mg1 N2 Si2 -165.89(10)
N1 Mg1 N3 P3 95.94(9)
N2 Mg1 N3 P3 -57.13(10)
P1 Mg1 N3 P3 66.31(7)
P2 Mg1 N3 P3 -22.41(9)
Si2 Mg1 N3 P3 -88.50(7)
Si1 Mg1 N3 P3 126.79(6)
Mg2 Mg1 N3 P3 18.20(6)
N1 Mg1 N3 Si3 -82.47(11)
N2 Mg1 N3 Si3 124.46(10)
P3 Mg1 N3 Si3 -178.41(16)
P1 Mg1 N3 Si3 -112.11(9)
P2 Mg1 N3 Si3 159.18(8)
Si2 Mg1 N3 Si3 93.09(10)
Si1 Mg1 N3 Si3 -51.62(12)
Mg2 Mg1 N3 Si3 -160.21(10)
Si1 N1 P1 C4 -68.30(15)
Mg1 N1 P1 C4 112.29(9)
Si1 N1 P1 C1 42.16(16)
Mg1 N1 P1 C1 -137.24(9)
Si1 N1 P1 Mg2 161.96(10)
Mg1 N1 P1 Mg2 -17.45(8)
Si1 N1 P1 Mg1 179.40(18)
C30 Mg2 P1 N1 -170.12(10)
P2 Mg2 P1 N1 -37.38(6)
P3 Mg2 P1 N1 56.92(6)
Mg1 Mg2 P1 N1 12.03(6)
C30 Mg2 P1 C4 64.95(12)
P2 Mg2 P1 C4 -162.31(8)
P3 Mg2 P1 C4 -68.01(8)
Mg1 Mg2 P1 C4 -112.90(8)
C30 Mg2 P1 C1 -50.92(12)
P2 Mg2 P1 C1 81.82(8)
P3 Mg2 P1 C1 176.13(8)
Mg1 Mg2 P1 C1 131.24(8)
C30 Mg2 P1 Mg1 177.85(9)
P2 Mg2 P1 Mg1 -49.41(2)
P3 Mg2 P1 Mg1 44.90(2)
N3 Mg1 P1 N1 126.03(10)
N2 Mg1 P1 N1 -106.72(10)
P3 Mg1 P1 N1 156.23(8)
P2 Mg1 P1 N1 -119.75(8)
Si2 Mg1 P1 N1 -88.51(9)
Si1 Mg1 P1 N1 -0.27(8)
Mg2 Mg1 P1 N1 -162.51(9)
N1 Mg1 P1 C4 -86.20(11)
N3 Mg1 P1 C4 39.83(9)
N2 Mg1 P1 C4 167.09(9)
P3 Mg1 P1 C4 70.04(8)
P2 Mg1 P1 C4 154.05(8)
Si2 Mg1 P1 C4 -174.71(8)
Si1 Mg1 P1 C4 -86.47(8)
Mg2 Mg1 P1 C4 111.30(8)
N1 Mg1 P1 C1 63.86(13)
N3 Mg1 P1 C1 -170.11(11)
N2 Mg1 P1 C1 -42.86(12)
P3 Mg1 P1 C1 -139.91(10)
P2 Mg1 P1 C1 -55.89(11)
Si2 Mg1 P1 C1 -24.66(11)
Si1 Mg1 P1 C1 63.59(10)
Mg2 Mg1 P1 C1 -98.65(11)
N1 Mg1 P1 Mg2 162.51(9)
N3 Mg1 P1 Mg2 -71.46(5)
N2 Mg1 P1 Mg2 55.79(6)
P3 Mg1 P1 Mg2 -41.26(2)
P2 Mg1 P1 Mg2 42.76(2)
Si2 Mg1 P1 Mg2 73.99(4)
Si1 Mg1 P1 Mg2 162.24(2)
Si2 N2 P2 C14 -65.01(17)
Mg1 N2 P2 C14 113.68(11)
Si2 N2 P2 C11 46.00(17)
Mg1 N2 P2 C11 -135.31(10)
Si2 N2 P2 Mg2 162.13(12)
Mg1 N2 P2 Mg2 -19.18(9)
Si2 N2 P2 Mg1 -178.7(2)
C30 Mg2 P2 N2 -164.19(10)
P1 Mg2 P2 N2 61.43(7)
P3 Mg2 P2 N2 -35.45(7)
Mg1 Mg2 P2 N2 12.89(6)
C30 Mg2 P2 C14 69.41(13)
P1 Mg2 P2 C14 -64.97(10)
P3 Mg2 P2 C14 -161.85(10)
Mg1 Mg2 P2 C14 -113.51(10)
C30 Mg2 P2 C11 -46.67(12)
P1 Mg2 P2 C11 178.94(9)
P3 Mg2 P2 C11 82.06(9)
Mg1 Mg2 P2 C11 130.41(9)
C30 Mg2 P2 Mg1 -177.08(9)
P1 Mg2 P2 Mg1 48.53(2)
P3 Mg2 P2 Mg1 -48.35(2)
N1 Mg1 P2 N2 128.02(11)
N3 Mg1 P2 N2 -103.51(11)
P3 Mg1 P2 N2 -115.66(9)
P1 Mg1 P2 N2 156.19(10)
Si2 Mg1 P2 N2 0.59(9)
Si1 Mg1 P2 N2 102.52(10)
Mg2 Mg1 P2 N2 -160.46(10)
N1 Mg1 P2 C14 43.23(10)
N3 Mg1 P2 C14 171.71(10)
N2 Mg1 P2 C14 -84.78(13)
P3 Mg1 P2 C14 159.56(9)
P1 Mg1 P2 C14 71.41(9)
Si2 Mg1 P2 C14 -84.20(9)
Si1 Mg1 P2 C14 17.73(9)
Mg2 Mg1 P2 C14 114.76(9)
N1 Mg1 P2 C11 -166.66(12)
N3 Mg1 P2 C11 -38.18(12)
N2 Mg1 P2 C11 65.33(14)
P3 Mg1 P2 C11 -50.33(11)
P1 Mg1 P2 C11 -138.48(11)
Si2 Mg1 P2 C11 65.92(11)
Si1 Mg1 P2 C11 167.85(11)
Mg2 Mg1 P2 C11 -95.13(11)
N1 Mg1 P2 Mg2 -71.53(5)
N3 Mg1 P2 Mg2 56.95(6)
N2 Mg1 P2 Mg2 160.46(10)
P3 Mg1 P2 Mg2 44.80(2)
P1 Mg1 P2 Mg2 -43.35(2)
Si2 Mg1 P2 Mg2 161.05(3)
Si1 Mg1 P2 Mg2 -97.02(3)
Si3 N3 P3 C24 -71.46(18)
Mg1 N3 P3 C24 110.34(14)
Si3 N3 P3 C21 38.08(16)
Mg1 N3 P3 C21 -140.12(10)
Si3 N3 P3 Mg2 155.01(11)
Mg1 N3 P3 Mg2 -23.19(8)
Si3 N3 P3 Mg1 178.20(18)
C30 Mg2 P3 N3 -164.29(10)
P2 Mg2 P3 N3 66.52(6)
P1 Mg2 P3 N3 -29.33(6)
Mg1 Mg2 P3 N3 16.37(6)
C30 Mg2 P3 C24 68.49(14)
P2 Mg2 P3 C24 -60.70(11)
P1 Mg2 P3 C24 -156.55(11)
Mg1 Mg2 P3 C24 -110.85(11)
C30 Mg2 P3 C21 -45.89(12)
P2 Mg2 P3 C21 -175.08(8)
P1 Mg2 P3 C21 89.08(8)
Mg1 Mg2 P3 C21 134.77(8)
C30 Mg2 P3 Mg1 179.34(9)
P2 Mg2 P3 Mg1 50.15(2)
P1 Mg2 P3 Mg1 -45.69(2)
N1 Mg1 P3 N3 -102.24(10)
N2 Mg1 P3 N3 131.61(10)
P1 Mg1 P3 N3 -116.25(8)
P2 Mg1 P3 N3 159.65(8)
Si2 Mg1 P3 N3 104.80(8)
Si1 Mg1 P3 N3 -83.93(9)
Mg2 Mg1 P3 N3 -156.88(8)
N1 Mg1 P3 C24 169.54(13)
N3 Mg1 P3 C24 -88.22(14)
N2 Mg1 P3 C24 43.39(13)
P1 Mg1 P3 C24 155.53(12)
P2 Mg1 P3 C24 71.43(12)
Si2 Mg1 P3 C24 16.58(12)
Si1 Mg1 P3 C24 -172.15(12)
Mg2 Mg1 P3 C24 114.91(12)
N1 Mg1 P3 C21 -39.53(12)
N3 Mg1 P3 C21 62.71(14)
N2 Mg1 P3 C21 -165.68(12)
P1 Mg1 P3 C21 -53.54(11)
P2 Mg1 P3 C21 -137.64(11)
Si2 Mg1 P3 C21 167.51(11)
Si1 Mg1 P3 C21 -21.22(12)
Mg2 Mg1 P3 C21 -94.17(11)
N1 Mg1 P3 Mg2 54.64(6)
N3 Mg1 P3 Mg2 156.88(8)
N2 Mg1 P3 Mg2 -71.51(5)
P1 Mg1 P3 Mg2 40.62(2)
P2 Mg1 P3 Mg2 -43.48(2)
Si2 Mg1 P3 Mg2 -98.32(3)
Si1 Mg1 P3 Mg2 72.95(4)
P1 N1 Si1 C9 -60.58(17)
Mg1 N1 Si1 C9 118.75(12)
P1 N1 Si1 C7 65.84(17)
Mg1 N1 Si1 C7 -114.82(14)
P1 N1 Si1 C8 -175.06(14)
Mg1 N1 Si1 C8 4.28(14)
P1 N1 Si1 Mg1 -179.3(2)
N3 Mg1 Si1 N1 -81.23(11)
N2 Mg1 Si1 N1 102.58(11)
P3 Mg1 Si1 N1 -38.03(10)
P1 Mg1 Si1 N1 0.32(10)
P2 Mg1 Si1 N1 68.82(10)
Si2 Mg1 Si1 N1 133.14(10)
Mg2 Mg1 Si1 N1 14.87(10)
N1 Mg1 Si1 C9 -80.80(14)
N3 Mg1 Si1 C9 -162.03(12)
N2 Mg1 Si1 C9 21.78(12)
P3 Mg1 Si1 C9 -118.83(11)
P1 Mg1 Si1 C9 -80.49(11)
P2 Mg1 Si1 C9 -11.98(11)
Si2 Mg1 Si1 C9 52.34(11)
Mg2 Mg1 Si1 C9 -65.93(11)
N1 Mg1 Si1 C7 82.80(16)
N3 Mg1 Si1 C7 1.57(14)
N2 Mg1 Si1 C7 -174.62(13)
P3 Mg1 Si1 C7 44.77(13)
P1 Mg1 Si1 C7 83.11(12)
P2 Mg1 Si1 C7 151.62(12)
Si2 Mg1 Si1 C7 -144.06(12)
Mg2 Mg1 Si1 C7 97.67(12)
N1 Mg1 Si1 C8 -175.76(14)
N3 Mg1 Si1 C8 103.01(11)
N2 Mg1 Si1 C8 -73.17(11)
P3 Mg1 Si1 C8 146.21(10)
P1 Mg1 Si1 C8 -175.44(10)
P2 Mg1 Si1 C8 -106.93(10)
Si2 Mg1 Si1 C8 -42.61(10)
Mg2 Mg1 Si1 C8 -160.89(10)
P2 N2 Si2 C19 -171.44(15)
Mg1 N2 Si2 C19 9.95(14)
P2 N2 Si2 C17 70.3(2)
Mg1 N2 Si2 C17 -108.28(17)
P2 N2 Si2 C18 -55.0(2)
Mg1 N2 Si2 C18 126.38(16)
P2 N2 Si2 Mg1 178.6(2)
N1 Mg1 Si2 N2 -79.58(12)
N3 Mg1 Si2 N2 105.30(11)
P3 Mg1 Si2 N2 69.85(10)
P1 Mg1 Si2 N2 -37.36(11)
P2 Mg1 Si2 N2 -0.64(10)
Si1 Mg1 Si2 N2 -104.17(10)
Mg2 Mg1 Si2 N2 14.62(10)
N1 Mg1 Si2 C19 110.39(11)
N3 Mg1 Si2 C19 -64.73(10)
N2 Mg1 Si2 C19 -170.03(14)
P3 Mg1 Si2 C19 -100.18(9)
P1 Mg1 Si2 C19 152.61(9)
P2 Mg1 Si2 C19 -170.67(9)
Si1 Mg1 Si2 C19 85.80(9)
Mg2 Mg1 Si2 C19 -155.41(9)
N1 Mg1 Si2 C17 9.29(15)
N3 Mg1 Si2 C17 -165.83(14)
N2 Mg1 Si2 C17 88.87(17)
P3 Mg1 Si2 C17 158.72(13)
P1 Mg1 Si2 C17 51.51(14)
P2 Mg1 Si2 C17 88.23(13)
Si1 Mg1 Si2 C17 -15.30(14)
Mg2 Mg1 Si2 C17 103.49(14)
N1 Mg1 Si2 C18 -155.29(16)
N3 Mg1 Si2 C18 29.58(16)
N2 Mg1 Si2 C18 -75.72(18)
P3 Mg1 Si2 C18 -5.87(15)
P1 Mg1 Si2 C18 -113.08(15)
P2 Mg1 Si2 C18 -76.36(15)
Si1 Mg1 Si2 C18 -179.89(15)
Mg2 Mg1 Si2 C18 -61.10(15)
P3 N3 Si3 C29 69.08(17)
Mg1 N3 Si3 C29 -113.01(13)
P3 N3 Si3 C28 -172.83(15)
Mg1 N3 Si3 C28 5.08(15)
P3 N3 Si3 C27 -56.11(17)
Mg1 N3 Si3 C27 121.81(12)
N1 P1 C1 C2 147.61(18)
C4 P1 C1 C2 -97.29(19)
Mg2 P1 C1 C2 28.0(2)
Mg1 P1 C1 C2 109.29(18)
N1 P1 C1 C3 -83.29(19)
C4 P1 C1 C3 31.8(2)
Mg2 P1 C1 C3 157.14(16)
Mg1 P1 C1 C3 -121.62(16)
N1 P1 C4 C6 -174.96(15)
C1 P1 C4 C6 70.14(18)
Mg2 P1 C4 C6 -49.86(18)
Mg1 P1 C4 C6 -131.30(15)
N1 P1 C4 C5 -51.29(17)
C1 P1 C4 C5 -166.20(16)
Mg2 P1 C4 C5 73.80(16)
Mg1 P1 C4 C5 -7.63(18)
N2 P2 C11 C13 144.79(19)
C14 P2 C11 C13 -99.3(2)
Mg2 P2 C11 C13 28.7(2)
Mg1 P2 C11 C13 106.9(2)
N2 P2 C11 C12 -87.9(2)
C14 P2 C11 C12 28.0(2)
Mg2 P2 C11 C12 156.0(2)
Mg1 P2 C11 C12 -125.8(2)
N2 P2 C14 C16 -48.44(19)
C11 P2 C14 C16 -164.30(17)
Mg2 P2 C14 C16 76.90(18)
Mg1 P2 C14 C16 -6.1(2)
N2 P2 C14 C15 -172.54(19)
C11 P2 C14 C15 71.6(2)
Mg2 P2 C14 C15 -47.2(2)
Mg1 P2 C14 C15 -130.22(18)
N3 P3 C21 C23 -84.5(2)
C24 P3 C21 C23 29.9(2)
Mg2 P3 C21 C23 156.66(17)
Mg1 P3 C21 C23 -123.97(18)
N3 P3 C21 C22 147.0(2)
C24 P3 C21 C22 -98.6(2)
Mg2 P3 C21 C22 28.2(2)
Mg1 P3 C21 C22 107.5(2)
N3 P3 C24 C26 -42.7(3)
C21 P3 C24 C26 -157.6(3)
Mg2 P3 C24 C26 85.1(3)
Mg1 P3 C24 C26 2.7(3)
N3 P3 C24 C25 -172.8(2)
C21 P3 C24 C25 72.3(3)
Mg2 P3 C24 C25 -45.0(3)
Mg1 P3 C24 C25 -127.4(2)
P2 Mg2 C30 C31 -148.26(19)
P1 Mg2 C30 C31 -26.7(2)
P3 Mg2 C30 C31 96.0(2)
Mg2 C30 C31 C32 -178.7(3)
C30 C31 C32 C33 -179.5(4)
